data_2103912
loop_
_publ_author_name
'Pinheiro, Carlos Bas\'ilio'
'Gardon, Manuel'
'Chapuis, Gervais'

_publ_section_title
;
 Structural changes of hexamethylenetetramine and undecanedioic acid
 co-crystal (HMT-C11) as a function of the temperature
;
_journal_issue 3
_journal_name_full 'Acta Crystallographica Section B'
_journal_page_first 416
_journal_page_last 427
_journal_paper_doi 10.1107/S0108768103007754
_journal_volume 59
_journal_year 2003
_chemical_formula_sum 'C17 H32 N4 O4'
_chemical_formula_weight 356.5
_chemical_name_systematic ' ?'
_space_group_IT_number 14
_symmetry_cell_setting monoclinic
_symmetry_space_group_name_Hall '-P 2ybc'
_symmetry_space_group_name_H-M 'P 1 21/c 1'
_cell_angle_alpha 90
_cell_angle_beta 103.270(5)
_cell_angle_gamma 90
_cell_formula_units_Z 8
_cell_length_a 5.9124(3)
_cell_length_b 28.1691(19)
_cell_length_c 23.6231(11)
_cell_measurement_reflns_used 33424
_cell_measurement_temperature 243
_cell_measurement_theta_max 24.71
_cell_measurement_theta_min 1.91
_cell_volume 3829.3(4)
_computing_cell_refinement 'kM4 - Oxford Diffraction'
_computing_data_collection 'kM4 - Oxford Diffraction'
_computing_data_reduction Xprep
_computing_molecular_graphics Xp
_computing_publication_material '(Jana2000; Petricek and Dusek, 2000)'
_computing_structure_refinement '(Jana2000; Petricek and Dusek, 2000)'
_computing_structure_solution Shelxs97
_diffrn_ambient_temperature 243
_diffrn_measurement_device_type Stoe-IPDS
_diffrn_measurement_method Oscillation
_diffrn_radiation_monochromator Graphite
_diffrn_radiation_source 'Sealed tube'
_diffrn_radiation_type 'Mo K\a'
_diffrn_radiation_wavelength 0.71069
_diffrn_reflns_av_R_equivalents 0.0644
_diffrn_reflns_av_sigmaI/netI 0.0354
_diffrn_reflns_limit_h_max 6
_diffrn_reflns_limit_h_min -6
_diffrn_reflns_limit_k_max 33
_diffrn_reflns_limit_k_min -33
_diffrn_reflns_limit_l_max 27
_diffrn_reflns_limit_l_min -27
_diffrn_reflns_number 33424
_diffrn_reflns_theta_max 24.71
_diffrn_reflns_theta_min 1.91
_diffrn_standards_number 0
_exptl_absorpt_coefficient_mu 0.089
_exptl_absorpt_correction_T_max 1.000
_exptl_absorpt_correction_T_min 1.000
_exptl_absorpt_correction_type none
_exptl_crystal_colour transparent
_exptl_crystal_density_diffrn 1.23622(12)
_exptl_crystal_description Platelets
_exptl_crystal_F_000 1552
_exptl_crystal_size_max 0.30
_exptl_crystal_size_mid 0.23
_exptl_crystal_size_min 0.20
_refine_diff_density_max 0.24
_refine_diff_density_min -0.23
_refine_ls_extinction_method none
_refine_ls_goodness_of_fit_ref 1.07
_refine_ls_hydrogen_treatment mixed
_refine_ls_number_parameters 439
_refine_ls_number_reflns 6990
_refine_ls_R_factor_all 0.0634
_refine_ls_R_factor_gt 0.0382
_refine_ls_shift/su_max 0.0019
_refine_ls_shift/su_mean 0.0001
_refine_ls_structure_factor_coef Fsqd
_refine_ls_weighting_details w=1/(\s^2^(I)+0.0016I^2^)
_refine_ls_weighting_scheme sigma
_refine_ls_wR_factor_gt 0.0812
_refine_ls_wR_factor_ref 0.0874
_reflns_number_gt 4806
_reflns_number_total 6990
_reflns_threshold_expression I>2\s(I)
_cod_data_source_file na0146.cif
_cod_data_source_block 243K
_cod_depositor_comments
;
The following automatic conversions were performed:
'_exptl_absorpt_correction_type' value 'None' changed to 'none' according
to '/home/saulius/struct/CIF-dictionaries/cif_core.dic' dictionary named
'cif_core.dic' version 2.4.1 from
2010-06-29.

'_refine_ls_hydrogen_treatment' value 'Mixed' changed to
'mixed' according to '/home/saulius/struct/CIF-dictionaries/cif_core.dic'
dictionary named 'cif_core.dic' version 2.4.1 from 2010-06-29.

Automatic conversion script
Id: cif_fix_enum 1527 2010-12-29 10:47:43Z saulius 

The following automatic conversions were performed:

'_exptl_absorpt_correction_type' value 'None' changed to 'none'
according to /home/saulius/struct/CIF-dictionaries/cif_core.dic
dictionary named 'cif_core.dic' version 2.4.1 from
2010-06-29.

'_refine_ls_hydrogen_treatment' value 'Mixed' changed to
'mixed' according to
/home/saulius/struct/CIF-dictionaries/cif_core.dic dictionary named
'cif_core.dic' version 2.4.1 from 2010-06-29.

Automatic conversion script
Id: cif_fix_values 1715 2011-07-08 13:25:40Z adriana 
;
_cod_original_sg_symbol_H-M P21/c
_cod_database_code 2103912
_cod_database_fobs_code 2103912

loop_
_symmetry_equiv_pos_site_id
_symmetry_equiv_pos_as_xyz
1 x,y,z
2 -x,1/2+y,1/2-z
3 -x,-y,-z
4 x,1/2-y,1/2+z

loop_
_atom_site_label
_atom_site_fract_x
_atom_site_fract_y
_atom_site_fract_z
_atom_site_U_iso_or_equiv
_atom_site_adp_type
_atom_site_calc_flag
_atom_site_occupancy
_atom_site_type_symbol
O1a 1.9822(4) 0.35489(8) 1.07144(10) 0.0522(4) Uani d 1 O
Ho1a 2.014(3) 0.3272(7) 1.1001(8) 0.073391(3) Uiso d 1 H
O2a 1.6270(4) 0.32758(9) 1.05253(11) 0.0704(5) Uani d 1 O
O3a 0.2631(5) 0.63445(9) 0.65762(11) 0.0627(5) Uani d 1 O
Ho3a 0.145(4) 0.6584(8) 0.6479(9) 0.090337(4) Uiso d 1 H
O4a 0.2701(6) 0.65407(12) 0.74530(11) 0.1034(8) Uani d 1 O
C1a 1.7642(3) 0.35625(5) 1.04412(6) 0.0362(6) Uani d 1 C
C2a 1.7070(3) 0.39571(5) 1.00064(6) 0.0421(5) Uani d 1 C
H2aa 1.7333 0.3832 0.9641 0.061006(4) Uiso d 1 H
H2ab 1.8151 0.4221 1.0129 0.061006(4) Uiso d 1 H
C3a 1.4605(3) 0.41361(5) 0.98930(6) 0.0427(6) Uani d 1 C
H3ab 1.4341 0.4284 1.0253 0.062198(4) Uiso d 1 H
H3aa 1.3541 0.3872 0.9792 0.062198(4) Uiso d 1 H
C4a 1.4076(3) 0.44941(5) 0.93998(6) 0.0429(6) Uani d 1 C
H4ab 1.5227 0.4752 0.9489 0.062423(4) Uiso d 1 H
H4aa 1.4252 0.4336 0.9045 0.062423(4) Uiso d 1 H
C5a 1.1674(3) 0.47084(5) 0.92844(6) 0.0420(5) Uani d 1 C
H5ab 1.1516 0.4883 0.9638 0.060892(4) Uiso d 1 H
H5aa 1.0493 0.4448 0.9213 0.060892(4) Uiso d 1 H
C6a 1.1195(3) 0.50448(5) 0.87679(6) 0.0448(6) Uani d 1 C
H6ab 1.24 0.5294 0.8842 0.064888(4) Uiso d 1 H
H6aa 1.1355 0.4869 0.8423 0.064888(4) Uiso d 1 H
C7a 0.8819(3) 0.52745(5) 0.86309(6) 0.0429(5) Uani d 1 C
H7ab 0.8688 0.5491 0.8941 0.062193(4) Uiso d 1 H
H7aa 0.7645 0.5031 0.8611 0.062193(4) Uiso d 1 H
C8a 0.8336(3) 0.55453(5) 0.80588(6) 0.0451(6) Uani d 1 C
H8ab 0.9574 0.5785 0.8082 0.065479(4) Uiso d 1 H
H8aa 0.8398 0.5328 0.7739 0.065479(4) Uiso d 1 H
C9a 0.6024(3) 0.58026(5) 0.79062(6) 0.0428(5) Uani d 1 C
H9ab 0.4769 0.5585 0.7945 0.062308(4) Uiso d 1 H
H9aa 0.605 0.6061 0.8176 0.062308(4) Uiso d 1 H
Caa 0.5519(3) 0.59919(5) 0.72904(6) 0.0409(5) Uani d 1 C
Haab 0.6883 0.617 0.7237 0.059162(4) Uiso d 1 H
Haaa 0.5288 0.573 0.7017 0.059162(4) Uiso d 1 H
Cba 0.3472(3) 0.63183(5) 0.71247(8) 0.0395(6) Uani d 1 C
O1b 1.9846(5) 0.36599(8) 0.83267(10) 0.0545(5) Uani d 1 O
Ho1b 2.011(3) 0.3407(8) 0.8634(8) 0.081203(3) Uiso d 1 H
O2b 1.6267(5) 0.35913(10) 0.84140(11) 0.0761(6) Uani d 1 O
O3b 0.2648(4) 0.62357(8) 0.38874(10) 0.0533(4) Uani d 1 O
Ho3b 0.134(4) 0.6466(8) 0.3767(8) 0.080251(3) Uiso d 1 H
O4b 0.1787(5) 0.62526(10) 0.47354(11) 0.0779(6) Uani d 1 O
C1b 1.7635(4) 0.37635(5) 0.81793(6) 0.0345(6) Uani d 1 C
C2b 1.7037(3) 0.41046(5) 0.76811(6) 0.0395(5) Uani d 1 C
H2ba 1.723 0.3934 0.7331 0.059046(4) Uiso d 1 H
H2bb 1.8184 0.4359 0.7755 0.059046(4) Uiso d 1 H
C3b 1.4621(3) 0.43138(5) 0.75663(6) 0.0385(5) Uani d 1 C
H3bb 1.4525 0.4534 0.788 0.057340(4) Uiso d 1 H
H3ba 1.3505 0.4061 0.7565 0.057340(4) Uiso d 1 H
C4b 1.3987(3) 0.45737(5) 0.69885(6) 0.0413(5) Uani d 1 C
H4bb 1.5142 0.4815 0.6987 0.061890(4) Uiso d 1 H
H4ba 1.4066 0.4347 0.6675 0.061890(4) Uiso d 1 H
C5b 1.1613(3) 0.48061(5) 0.68490(6) 0.0437(6) Uani d 1 C
H5bb 1.1583 0.5061 0.7139 0.064977(4) Uiso d 1 H
H5ba 1.0429 0.4569 0.6885 0.064977(4) Uiso d 1 H
C6b 1.0983(3) 0.50219(5) 0.62447(6) 0.0431(6) Uani d 1 C
H6bb 1.2199 0.5248 0.6203 0.063892(4) Uiso d 1 H
H6ba 1.0948 0.4768 0.5958 0.063892(4) Uiso d 1 H
C7b 0.8670(3) 0.52767(5) 0.60915(6) 0.0429(6) Uani d 1 C
H7bb 0.8716 0.555 0.6356 0.063241(4) Uiso d 1 H
H7ba 0.7455 0.5065 0.6155 0.063241(4) Uiso d 1 H
C8b 0.8049(3) 0.54510(5) 0.54664(6) 0.0427(6) Uani d 1 C
H8bb 0.9242 0.5679 0.5418 0.063046(4) Uiso d 1 H
H8ba 0.8106 0.5184 0.5209 0.063046(4) Uiso d 1 H
C9b 0.5697(3) 0.56864(5) 0.52779(6) 0.0401(5) Uani d 1 C
H9bb 0.4472 0.5457 0.5333 0.058918(4) Uiso d 1 H
H9ba 0.5633 0.5964 0.5524 0.058918(4) Uiso d 1 H
Cab 0.5189(3) 0.58425(5) 0.46484(6) 0.0403(5) Uani d 1 C
Habb 0.6454 0.6031 0.4587 0.059905(4) Uiso d 1 H
Haba 0.509 0.5563 0.4401 0.059905(4) Uiso d 1 H
Cbb 0.3023(3) 0.61264(5) 0.44388(7) 0.0360(6) Uani d 1 C
N1a -0.10158(15) 0.78730(3) 0.60087(3) 0.0331(3) Uani d 1 N
N2a -0.1810(3) 0.73395(5) 0.51731(6) 0.0351(3) Uani d 1 N
N3a -0.0445(3) 0.70195(5) 0.61510(6) 0.0342(3) Uani d 1 N
N4a -0.4353(3) 0.73421(5) 0.58550(6) 0.0364(3) Uani d 1 N
Cca 0.0411(3) 0.74971(5) 0.63533(6) 0.0349(3) Uani d 1 C
Hcba 0.20100(15) 0.75316(3) 0.63122(3) 0.0457(6) Uani d 1 H
Hcaa 0.03726(15) 0.75305(3) 0.67648(3) 0.0450(6) Uani d 1 H
Cda -0.3430(3) 0.78112(5) 0.60577(6) 0.0358(3) Uani d 1 C
Hdaa -0.34749(15) 0.78530(3) 0.64661(3) 0.0452(5) Uani d 1 H
Hdba -0.44012(15) 0.80579(3) 0.58152(3) 0.0475(6) Uani d 1 H
Cea -0.0937(3) 0.78063(5) 0.53937(6) 0.0372(3) Uani d 1 C
Heaa -0.19436(15) 0.80514(3) 0.51532(3) 0.0497(6) Uani d 1 H
Heba 0.06388(15) 0.78399(3) 0.53580(3) 0.0481(5) Uani d 1 H
Cfa -0.0393(3) 0.69769(5) 0.55299(6) 0.0364(3) Uani d 1 C
Hfaa 0.12112(15) 0.70149(3) 0.54930(3) 0.0461(5) Uani d 1 H
Hfba -0.09999(15) 0.66615(3) 0.53863(3) 0.0483(6) Uani d 1 H
Cga -0.2873(3) 0.69824(5) 0.62011(7) 0.0389(4) Uani d 1 C
Hgaa -0.34941(15) 0.66659(3) 0.60526(3) 0.0527(6) Uani d 1 H
Hgba -0.29214(15) 0.70171(3) 0.66151(3) 0.0498(6) Uani d 1 H
Cha -0.4198(3) 0.72894(5) 0.52454(6) 0.0394(3) Uani d 1 C
Hhba -0.48054(15) 0.69682(3) 0.50934(3) 0.0526(5) Uani d 1 H
Hhaa -0.51805(15) 0.75387(3) 0.50009(3) 0.0516(5) Uani d 1 H
N1b -0.10679(15) 0.77692(3) 0.36268(3) 0.0329(3) Uani d 1 N
N2b -0.1850(3) 0.74179(5) 0.26576(6) 0.0382(3) Uani d 1 N
N3b -0.0530(3) 0.69185(5) 0.35127(6) 0.0336(3) Uani d 1 N
N4b -0.4424(3) 0.72530(5) 0.33082(6) 0.0364(3) Uani d 1 N
Ccb 0.0337(3) 0.73480(5) 0.38534(6) 0.0330(4) Uani d 1 C
Hcbb 0.19415(15) 0.74061(3) 0.38297(3) 0.0421(6) Uani d 1 H
Hcab 0.02839(15) 0.72945(3) 0.42609(3) 0.0435(6) Uani d 1 H
Cdb -0.3491(3) 0.76747(5) 0.36471(6) 0.0361(3) Uani d 1 C
Hdab -0.35497(15) 0.76300(3) 0.40541(3) 0.0461(5) Uani d 1 H
Hdbb -0.44470(15) 0.79543(3) 0.34825(3) 0.0480(6) Uani d 1 H
Ceb -0.0968(3) 0.78332(5) 0.30128(6) 0.0395(3) Uani d 1 C
Heab -0.19600(15) 0.81104(3) 0.28495(3) 0.0539(6) Uani d 1 H
Hebb 0.06131(15) 0.78891(3) 0.29939(3) 0.0505(5) Uani d 1 H
Cfb -0.0456(3) 0.70068(5) 0.28999(6) 0.0376(4) Uani d 1 C
Hfab 0.11541(15) 0.70676(3) 0.28813(3) 0.0468(5) Uani d 1 H
Hfbb -0.10694(15) 0.67250(3) 0.26650(3) 0.0505(6) Uani d 1 H
Cgb -0.2966(3) 0.68476(5) 0.35413(7) 0.0394(4) Uani d 1 C
Hgab -0.35932(15) 0.65656(3) 0.33015(3) 0.0535(6) Uani d 1 H
Hgbb -0.30285(15) 0.67948(3) 0.39516(3) 0.0514(6) Uani d 1 H
Chb -0.4248(3) 0.73301(6) 0.27039(6) 0.0407(3) Uani d 1 C
Hhbb -0.48616(15) 0.70443(3) 0.24592(3) 0.0540(5) Uani d 1 H
Hhab -0.52151(15) 0.76125(3) 0.25381(3) 0.0533(5) Uani d 1 H

loop_
_atom_site_aniso_label
_atom_site_aniso_U_11
_atom_site_aniso_U_22
_atom_site_aniso_U_33
_atom_site_aniso_U_12
_atom_site_aniso_U_13
_atom_site_aniso_U_23
_atom_site_aniso_type_symbol
O1a 0.0405(8) 0.0407(6) 0.0671(7) 0.0004(5) -0.0047(5) 0.0209(5) O
O2a 0.0455(8) 0.0576(8) 0.0985(10) -0.0100(6) -0.0030(6) 0.0397(7) O
O3a 0.0740(10) 0.0627(8) 0.0458(7) 0.0374(7) 0.0023(6) 0.0083(6) O
O4a 0.1223(15) 0.1291(14) 0.0540(8) 0.0924(13) 0.0107(8) -0.0052(8) O
C1a 0.0384(12) 0.0291(8) 0.0388(8) 0.0024(7) 0.0039(7) 0.0022(6) C
C2a 0.0441(10) 0.0336(8) 0.0455(8) 0.0028(7) 0.0040(6) 0.0109(6) C
C3a 0.0433(10) 0.0345(8) 0.0479(8) 0.0064(7) 0.0056(7) 0.0092(7) C
C4a 0.0441(10) 0.0386(8) 0.0434(8) 0.0073(7) 0.0044(7) 0.0080(6) C
C5a 0.0435(10) 0.0355(8) 0.0440(8) 0.0058(7) 0.0041(7) 0.0053(6) C
C6a 0.0441(11) 0.0443(9) 0.0427(8) 0.0089(7) 0.0030(6) 0.0094(7) C
C7a 0.0434(10) 0.0403(8) 0.0419(8) 0.0068(7) 0.0037(6) 0.0058(7) C
C8a 0.0421(11) 0.0446(9) 0.0456(8) 0.0112(7) 0.0039(7) 0.0092(7) C
C9a 0.0424(10) 0.0391(8) 0.0444(8) 0.0098(7) 0.0048(6) 0.0047(7) C
Caa 0.0421(10) 0.0340(8) 0.0434(8) 0.0109(7) 0.0031(6) 0.0014(6) C
Cba 0.0434(11) 0.0332(8) 0.0394(10) 0.0081(7) 0.0044(8) 0.0020(7) C
O1b 0.0447(9) 0.0513(7) 0.0681(7) 0.0106(5) 0.0140(5) 0.0263(6) O
O2b 0.0489(9) 0.0901(10) 0.0943(9) 0.0081(7) 0.0269(7) 0.0560(8) O
O3b 0.0555(8) 0.0612(7) 0.0454(6) 0.0263(6) 0.0161(5) 0.0134(5) O
O4b 0.0807(11) 0.1060(11) 0.0539(7) 0.0507(8) 0.0296(7) 0.0142(7) O
C1b 0.0379(12) 0.0281(8) 0.0379(8) 0.0001(7) 0.0096(7) 0.0000(6) C
C2b 0.0436(10) 0.0339(8) 0.0418(8) 0.0033(7) 0.0114(6) 0.0070(6) C
C3b 0.0414(10) 0.0369(8) 0.0376(7) 0.0022(7) 0.0097(6) 0.0039(6) C
C4b 0.0454(10) 0.0379(8) 0.0418(8) 0.0066(7) 0.0120(7) 0.0066(6) C
C5b 0.0431(10) 0.0480(9) 0.0402(8) 0.0050(7) 0.0102(6) 0.0076(7) C
C6b 0.0424(10) 0.0469(9) 0.0398(8) 0.0055(7) 0.0089(6) 0.0066(7) C
C7b 0.0417(10) 0.0456(9) 0.0405(8) 0.0029(7) 0.0075(6) 0.0047(7) C
C8b 0.0422(10) 0.0426(9) 0.0426(8) 0.0040(7) 0.0084(6) 0.0065(6) C
C9b 0.0430(10) 0.0358(8) 0.0402(8) 0.0018(7) 0.0071(6) -0.0005(6) C
Cab 0.0417(10) 0.0383(8) 0.0411(8) 0.0061(7) 0.0098(6) 0.0024(6) C
Cbb 0.0408(11) 0.0321(8) 0.0362(9) 0.0000(7) 0.0109(7) -0.0034(7) C
N1a 0.0317(6) 0.0309(4) 0.0364(5) -0.0034(3) 0.0073(3) -0.0046(3) N
N2a 0.0364(6) 0.0433(6) 0.0255(3) 0.0028(4) 0.0069(3) -0.0025(3) N
N3a 0.0351(5) 0.0346(5) 0.0320(5) 0.0060(4) 0.0058(3) 0.0028(4) N
N4a 0.0243(3) 0.0444(6) 0.0414(5) -0.0038(3) 0.0095(3) -0.0050(4) N
Cca 0.0272(4) 0.0441(8) 0.0304(4) -0.0003(4) 0.0007(3) -0.0043(4) C
Hcba 0.0248(4) 0.0618(14) 0.0464(9) -0.0024(5) -0.0006(4) -0.0069(8) H
Hcaa 0.0423(9) 0.0594(14) 0.0287(4) 0.0009(8) -0.0018(4) -0.0072(5) H
Cda 0.0310(6) 0.0381(4) 0.0393(6) 0.0053(4) 0.0103(4) -0.0062(4) C
Hdaa 0.0438(11) 0.0517(8) 0.0440(7) 0.0059(6) 0.0184(7) -0.0129(6) H
Hdba 0.0412(9) 0.0446(6) 0.0559(11) 0.0162(6) 0.0098(7) -0.0037(6) H
Cea 0.0391(7) 0.0384(4) 0.0361(5) -0.0017(4) 0.0127(4) 0.0058(4) C
Heaa 0.0607(12) 0.0439(6) 0.0454(8) 0.0045(5) 0.0139(6) 0.0155(6) H
Heba 0.0456(8) 0.0535(8) 0.0510(9) -0.0090(6) 0.0233(7) 0.0068(6) H
Cfa 0.0367(6) 0.0380(4) 0.0355(6) 0.0073(4) 0.0102(4) -0.0055(4) C
Hfaa 0.0381(7) 0.0564(9) 0.0471(10) 0.0135(6) 0.0168(6) -0.0058(7) H
Hfba 0.0576(13) 0.0383(4) 0.0495(11) 0.0074(5) 0.0131(8) -0.0130(5) H
Cga 0.0419(7) 0.0374(5) 0.0402(5) -0.0063(4) 0.0154(4) 0.0028(4) C
Hgaa 0.0603(12) 0.0386(5) 0.0627(11) -0.0152(5) 0.0215(8) 0.0018(5) H
Hgba 0.0589(12) 0.0541(9) 0.0424(6) -0.0056(7) 0.0243(6) 0.0086(6) H
Cha 0.0297(4) 0.0488(8) 0.0351(4) -0.0012(4) -0.0018(3) -0.0076(4) C
Hhba 0.0416(8) 0.0599(11) 0.0496(7) -0.0111(7) -0.0032(5) -0.0190(7) H
Hhaa 0.0369(6) 0.0680(14) 0.0412(6) 0.0087(6) -0.0090(4) -0.0031(6) H
N1b 0.0291(6) 0.0332(4) 0.0350(5) -0.0039(3) 0.0044(3) -0.0055(3) N
N2b 0.0371(6) 0.0522(6) 0.0254(3) -0.0017(4) 0.0073(3) 0.0014(3) N
N3b 0.0311(5) 0.0333(5) 0.0360(5) 0.0017(4) 0.0071(3) 0.0007(4) N
N4b 0.0224(4) 0.0470(6) 0.0400(5) -0.0059(3) 0.0077(3) -0.0047(4) N
Ccb 0.0252(4) 0.0426(8) 0.0288(4) -0.0004(4) 0.0013(3) -0.0022(4) C
Hcbb 0.0231(4) 0.0563(14) 0.0430(9) -0.0023(5) -0.0002(4) -0.0061(8) H
Hcab 0.0393(9) 0.0605(14) 0.0269(4) 0.0040(8) -0.0004(4) 0.0000(5) H
Cdb 0.0282(6) 0.0441(5) 0.0366(6) 0.0031(4) 0.0086(4) -0.0068(4) C
Hdab 0.0391(11) 0.0643(8) 0.0387(7) 0.0039(7) 0.0166(7) -0.0108(6) H
Hdbb 0.0372(9) 0.0500(6) 0.0552(11) 0.0129(6) 0.0074(7) -0.0085(6) H
Ceb 0.0394(7) 0.0390(5) 0.0407(5) -0.0062(4) 0.0104(4) 0.0081(4) C
Heab 0.0605(12) 0.0423(6) 0.0573(8) -0.0003(6) 0.0105(7) 0.0180(6) H
Hebb 0.0461(8) 0.0522(8) 0.0569(9) -0.0155(6) 0.0196(7) 0.0098(6) H
Cfb 0.0334(6) 0.0465(5) 0.0345(6) 0.0005(4) 0.0113(4) -0.0091(4) C
Hfab 0.0355(7) 0.0647(9) 0.0452(10) 0.0028(6) 0.0192(6) -0.0093(7) H
Hfbb 0.0495(13) 0.0552(5) 0.0476(10) 0.0013(5) 0.0126(8) -0.0222(5) H
Cgb 0.0370(7) 0.0372(5) 0.0460(5) -0.0096(4) 0.0136(4) 0.0023(4) C
Hgab 0.0509(12) 0.0389(5) 0.0717(11) -0.0179(6) 0.0163(8) -0.0048(5) H
Hgbb 0.0536(12) 0.0527(9) 0.0530(6) -0.0098(7) 0.0229(6) 0.0142(6) H
Chb 0.0296(4) 0.0555(8) 0.0324(4) -0.0013(4) -0.0026(3) -0.0055(4) C
Hhbb 0.0386(8) 0.0727(11) 0.0432(8) -0.0077(7) -0.0061(5) -0.0192(7) H
Hhab 0.0387(6) 0.0718(14) 0.0408(6) 0.0094(6) -0.0087(5) 0.0019(7) H

loop_
_atom_type_symbol
_atom_type_scat_dispersion_real
_atom_type_scat_dispersion_imag
_atom_type_scat_source
C 0.003 0.002 'International Tables Vol C Tables  4.2.6.8 and 6.1.1.4'
H 0.000 0.000 'International Tables Vol C Tables  4.2.6.8 and 6.1.1.4'
N 0.006 0.003 'International Tables Vol C Tables  4.2.6.8 and 6.1.1.4'
O 0.011 0.006 'International Tables Vol C Tables  4.2.6.8 and 6.1.1.4'
